data_4108208
loop_
_publ_author_name
'Maria Manoli'
'Anna Collins'
'Simon Parsons'
'Andrea Candini'
'Marco Evangelisti'
'Euan K. Brechin'

_publ_contact_author_address
; 
 School of Chemistry, 
 University of Edinburgh, 
     Joseph Black Building, 
 King's Buildings, 
 West Mains Road, 
 Edinburgh, 
 EH9 3JJ , UK. 
;
_publ_contact_author_email anna.collins@ed.ac.uk
_publ_contact_author_fax '+44 131 000000'
_publ_contact_author_name 'Anna Collins'
_publ_contact_author_phone '+44 131 650 4806'
_publ_section_title
;
 Mixed-Valent Mn Supertetrahedra and Planar Discs as Enhanced Magnetic
 Coolers
;
_journal_name_full 'Journal of the American Chemical Society'
_journal_page_first 11129
_journal_page_last 11139
_journal_paper_doi 10.1021/ja802829d
_journal_volume 130
_journal_year 2008
_chemical_formula_moiety 'C40 H90 I4 Mn10 N8 O26, 4(I), 12(C2 H6 O)'
_chemical_formula_sum 'C64 H162 I8 Mn10 N8 O38'
_chemical_formula_weight 2663.71
_space_group_IT_number 14
_symmetry_cell_setting monoclinic
_symmetry_space_group_name_Hall '-P 2yn'
_symmetry_space_group_name_H-M 'P 1 21/n 1'
_atom_sites_solution_hydrogens geom
_atom_sites_solution_primary direct
_audit_creation_date 07-05-04
_audit_creation_method CRYSTALS_ver_12.84
_cell_angle_alpha 90
_cell_angle_beta 96.036(2)
_cell_angle_gamma 90
_cell_formula_units_Z 4
_cell_length_a 25.6712(10)
_cell_length_b 17.0984(7)
_cell_length_c 26.2611(11)
_cell_measurement_reflns_used 0
_cell_measurement_temperature 150
_cell_measurement_theta_max 0
_cell_measurement_theta_min 0
_cell_volume 11463.0(8)
_computing_cell_refinement 'DENZO/SCALEPACK (Otwinowski & Minor, 1997)'
_computing_data_collection 'Xpress Data collection (MAC Science, 1989)'
_computing_data_reduction 'DENZO/SCALEPACK (Otwinowski & Minor, 1997)'
_computing_molecular_graphics 'CAMERON (Watkin et al., 1996)'
_computing_publication_material 'CRYSTALS (Betteridge et al., 2003)'
_computing_structure_refinement 'CRYSTALS (Betteridge et al., 2003)'
_computing_structure_solution 'SIR92 (Altomare et al., 1994)'
_diffrn_ambient_temperature 150
_diffrn_measured_fraction_theta_full 0.997
_diffrn_measured_fraction_theta_max 0.997
_diffrn_measurement_device_type 'Nonius DIP2000'
_diffrn_measurement_method '\f & \w scans'
_diffrn_radiation_monochromator graphite
_diffrn_radiation_type 'Mo K\a'
_diffrn_radiation_wavelength 0.71073
_diffrn_reflns_av_R_equivalents 0.068
_diffrn_reflns_limit_h_max 36
_diffrn_reflns_limit_h_min -36
_diffrn_reflns_limit_k_max 24
_diffrn_reflns_limit_k_min 0
_diffrn_reflns_limit_l_max 37
_diffrn_reflns_limit_l_min 0
_diffrn_reflns_number 35196
_diffrn_reflns_theta_full 30.609
_diffrn_reflns_theta_max 30.609
_diffrn_reflns_theta_min 1.055
_diffrn_standards_number 0
_exptl_absorpt_coefficient_mu 3.265
_exptl_absorpt_correction_T_max 0.50
_exptl_absorpt_correction_T_min 0.39
_exptl_absorpt_correction_type multi-scan
_exptl_absorpt_process_details 'SADABS (Siemens, 1996)'
_exptl_crystal_colour brown
_exptl_crystal_density_diffrn 1.543
_exptl_crystal_description block
_exptl_crystal_F_000 5072
_exptl_crystal_size_max 0.50
_exptl_crystal_size_mid 0.33
_exptl_crystal_size_min 0.21
_refine_diff_density_max 4.39
_refine_diff_density_min -3.52
_refine_ls_extinction_method none
_refine_ls_goodness_of_fit_ref 0.8972
_refine_ls_hydrogen_treatment noref
_refine_ls_matrix_type full
_refine_ls_number_parameters 839
_refine_ls_number_reflns 35102
_refine_ls_number_restraints 41
_refine_ls_R_factor_all 0.0992
_refine_ls_R_factor_gt 0.0580
_refine_ls_shift/su_max 0.001693
_refine_ls_structure_factor_coef Fsqd
_refine_ls_weighting_details
;
 Method, part 1, Chebychev polynomial, (Watkin, 1994, Prince, 1982) 
 [weight] = 1.0/[A~0~*T~0~(x)+A~1~*T~1~(x) ... +A~n-1~]*T~n-1~(x)] 
 where A~i~ are the Chebychev coefficients listed below and x= Fcalc/Fmax 
 Method = Robust Weighting (Prince, 1982) 
 W = [weight] * [1-(deltaF/6*sigmaF)^2^]^2^ 
 A~i~ are: 
 55.4 88.1 51.1 19.5 2.82 
;
_refine_ls_weighting_scheme calc
_refine_ls_wR_factor_all 0.1610
_refine_ls_wR_factor_gt 0.1296
_refine_ls_wR_factor_ref 0.1610
_reflns_limit_h_max 36
_reflns_limit_h_min -36
_reflns_limit_k_max 24
_reflns_limit_k_min 0
_reflns_limit_l_max 37
_reflns_limit_l_min 0
_reflns_number_gt 19534
_reflns_number_total 35196
_reflns_threshold_expression I>2.0\s(I)
_oxford_diffrn_Wilson_B_factor 2.11
_oxford_diffrn_Wilson_scale 211.22
_oxford_refine_ls_scale 0.078575(11)
_oxford_structure_analysis_title 'XYZN file = SHELXL INS file, from DIRDIF out'
_cod_data_source_file ja802829d-file001_3.cif
_cod_data_source_block EB7041
_cod_original_sg_symbol_H-M 'P 1 21/n 1 '
_cod_database_code 4108208

loop_
_symmetry_equiv_pos_as_xyz
x,y,z
-x,-y,-z
-x+1/2,y+1/2,-z+1/2
x+1/2,-y+1/2,z+1/2

loop_
_atom_site_label
_atom_site_type_symbol
_atom_site_fract_x
_atom_site_fract_y
_atom_site_fract_z
_atom_site_U_iso_or_equiv
_atom_site_occupancy
_atom_site_adp_type
_atom_site_refinement_flags_posn
_atom_site_refinement_flags_adp
_atom_site_refinement_flags_occupancy
_atom_site_disorder_assembly
_atom_site_disorder_group
Mn1 Mn 0.40654(3) 0.27885(5) 0.77141(3) 0.0209 1.0000 Uani . . . . .
Mn2 Mn 0.41394(4) 0.21260(6) 0.65741(4) 0.0252 1.0000 Uani . . . . .
Mn3 Mn 0.47995(3) 0.05783(5) 0.65183(3) 0.0215 1.0000 Uani . . . . .
Mn4 Mn 0.54801(4) -0.09380(5) 0.64167(4) 0.0252 1.0000 Uani . . . . .
Mn5 Mn 0.59787(3) -0.16824(5) 0.74892(3) 0.0218 1.0000 Uani . . . . .
Mn6 Mn 0.59310(3) -0.09997(5) 0.86313(3) 0.0221 1.0000 Uani . . . . .
Mn7 Mn 0.52637(3) 0.05419(5) 0.86899(3) 0.0188 1.0000 Uani . . . . .
Mn8 Mn 0.45645(3) 0.20480(5) 0.87886(3) 0.0219 1.0000 Uani . . . . .
Mn9 Mn 0.47292(3) 0.12296(5) 0.76389(3) 0.0182 1.0000 Uani . . . . .
Mn10 Mn 0.53229(3) -0.01186(5) 0.75691(3) 0.0185 1.0000 Uani . . . . .
I11 I 0.34083(2) 0.18638(3) 0.571551(18) 0.0431 1.0000 Uani . . . . .
I12 I 0.48931(2) -0.15713(3) 0.554465(19) 0.0469 1.0000 Uani . . . . .
I13 I 0.667681(19) -0.07237(3) 0.947752(18) 0.0378 1.0000 Uani . . . . .
I14 I 0.512789(19) 0.26620(3) 0.967139(17) 0.0352 1.0000 Uani . . . . .
I15 I 0.073089(17) 0.25754(3) 0.692897(19) 0.0352 1.0000 Uani . . . . .
I18 I 0.701116(18) 0.95014(3) 0.18155(2) 0.0417 1.0000 Uani . . . . .
I19 I 0.074361(19) 0.14500(3) 0.21238(2) 0.0440 1.0000 Uani . . . . .
I20 I -0.29263(2) 0.05703(3) -0.29590(3) 0.0651 1.0000 Uani . . . . .
C25 C 0.4824(2) 0.3741(4) 0.8355(3) 0.0304 1.0000 Uani . . . . .
C26 C 0.4412(3) 0.4491(4) 0.7584(3) 0.0323 1.0000 Uani . . . . .
C27 C 0.4520(2) 0.4474(4) 0.8167(3) 0.0299 1.0000 Uani . . . . .
C28 C 0.4819(3) 0.5204(4) 0.8351(3) 0.0378 1.0000 Uani . . . . .
C32 C 0.2946(2) 0.3163(4) 0.7924(3) 0.0317 1.0000 Uani . . . . .
C33 C 0.3081(2) 0.2433(4) 0.7113(2) 0.0270 1.0000 Uani . . . . .
C34 C 0.2829(2) 0.3149(4) 0.7337(2) 0.0263 1.0000 Uani . . . . .
C35 C 0.2241(2) 0.3141(4) 0.7196(3) 0.0357 1.0000 Uani . . . . .
C39 C 0.3789(2) 0.0378(4) 0.6869(2) 0.0264 1.0000 Uani . . . . .
C40 C 0.3892(2) -0.0345(4) 0.6542(2) 0.0276 1.0000 Uani . . . . .
C41 C 0.4328(2) -0.0851(4) 0.6805(3) 0.0280 1.0000 Uani . . . . .
C42 C 0.3395(3) -0.0827(5) 0.6431(3) 0.0404 1.0000 Uani . . . . .
C46 C 0.5184(2) 0.1972(4) 0.6002(2) 0.0283 1.0000 Uani . . . . .
C47 C 0.5717(3) 0.1595(4) 0.6090(2) 0.0286 1.0000 Uani . . . . .
C48 C 0.5714(3) 0.0726(4) 0.5929(2) 0.0287 1.0000 Uani . . . . .
C49 C 0.6108(3) 0.2051(4) 0.5805(3) 0.0399 1.0000 Uani . . . . .
C53 C 0.5196(3) -0.2609(3) 0.6886(3) 0.0304 1.0000 Uani . . . . .
C54 C 0.5492(3) -0.3354(4) 0.7047(3) 0.0283 1.0000 Uani . . . . .
C55 C 0.5635(3) -0.3385(3) 0.7624(3) 0.0304 1.0000 Uani . . . . .
C56 C 0.5166(3) -0.4067(4) 0.6872(3) 0.0410 1.0000 Uani . . . . .
C60 C 0.7095(3) -0.2038(5) 0.7247(3) 0.0385 1.0000 Uani . . . . .
C61 C 0.7220(2) -0.2031(4) 0.7831(3) 0.0352 1.0000 Uani . . . . .
C62 C 0.6976(2) -0.1319(4) 0.8071(3) 0.0311 1.0000 Uani . . . . .
C63 C 0.7819(3) -0.2040(5) 0.7965(3) 0.0427 1.0000 Uani . . . . .
C67 C 0.6265(2) 0.0750(3) 0.8320(2) 0.0219 1.0000 Uani . . . . .
C68 C 0.6168(2) 0.1458(4) 0.8652(2) 0.0254 1.0000 Uani . . . . .
C69 C 0.5721(2) 0.1968(3) 0.8393(2) 0.0226 1.0000 Uani . . . . .
C70 C 0.6665(3) 0.1950(4) 0.8741(3) 0.0360 1.0000 Uani . . . . .
C74 C 0.4349(2) 0.0380(3) 0.9285(2) 0.0258 1.0000 Uani . . . . .
C75 C 0.4347(2) -0.0473(3) 0.9122(2) 0.0231 1.0000 Uani . . . . .
C76 C 0.4892(2) -0.0852(4) 0.9204(2) 0.0279 1.0000 Uani . . . . .
C77 C 0.3963(3) -0.0924(4) 0.9417(3) 0.0330 1.0000 Uani . . . . .
C80 C 0.4417(5) 0.3857(5) 0.6093(4) 0.0713 1.0000 Uani D U . . .
C81 C 0.4199(5) 0.4656(5) 0.6100(4) 0.0742 1.0000 Uani D U . . .
C83 C 0.6509(4) -0.1291(8) 0.5793(4) 0.0816 1.0000 Uani D U . . .
C84 C 0.6974(5) -0.1799(9) 0.5825(4) 0.0870 1.0000 Uani D U . . .
C86 C 0.5779(6) -0.2656(4) 0.9174(4) 0.0738 1.0000 Uani D U . . .
C87 C 0.5708(7) -0.3510(5) 0.9130(4) 0.0960 1.0000 Uani D U . . .
C88 C 0.3511(4) 0.2286(7) 0.9386(4) 0.0718 1.0000 Uani D U . . .
C89 C 0.3168(9) 0.2960(12) 0.9444(8) 0.0804 0.58(2) Uani D U P 1 1
C90 C 0.2938(5) 0.239(2) 0.9324(9) 0.0745 0.42(2) Uani D U P 1 2
N29 N 0.4004(2) 0.4463(3) 0.8386(2) 0.0327 1.0000 Uani . . . . .
N36 N 0.3050(2) 0.3865(3) 0.7113(2) 0.0331 1.0000 Uani . . . . .
N43 N 0.4096(2) -0.0023(3) 0.60745(19) 0.0309 1.0000 Uani . . . . .
N50 N 0.5907(2) 0.1626(3) 0.6660(2) 0.0294 1.0000 Uani . . . . .
N57 N 0.5985(2) -0.3356(3) 0.6779(2) 0.0348 1.0000 Uani . . . . .
N64 N 0.7012(2) -0.2757(3) 0.8061(3) 0.0358 1.0000 Uani . . . . .
N71 N 0.59719(19) 0.1160(3) 0.91210(18) 0.0239 1.0000 Uani . . . . .
N78 N 0.4153(2) -0.0511(3) 0.85578(19) 0.0250 1.0000 Uani . . . . .
O17 O 0.41638(16) 0.1622(2) 0.80210(15) 0.0221 1.0000 Uani . . . . .
O18 O 0.46608(15) 0.2280(2) 0.73298(16) 0.0237 1.0000 Uani . . . . .
O19 O 0.47804(15) 0.0230(2) 0.79345(15) 0.0204 1.0000 Uani . . . . .
O20 O 0.52787(15) 0.0883(2) 0.72787(14) 0.0209 1.0000 Uani . . . . .
O21 O 0.53896(16) -0.1161(2) 0.78867(15) 0.0231 1.0000 Uani . . . . .
O22 O 0.58887(16) -0.0520(2) 0.71833(16) 0.0245 1.0000 Uani . . . . .
O23 O 0.45264(16) 0.3046(2) 0.82966(16) 0.0242 1.0000 Uani . . . . .
O24 O 0.41191(17) 0.3848(3) 0.73782(18) 0.0295 1.0000 Uani . . . . .
O30 O 0.34740(17) 0.3095(3) 0.81085(17) 0.0281 1.0000 Uani . . . . .
O31 O 0.36283(16) 0.2476(2) 0.71300(16) 0.0248 1.0000 Uani . . . . .
O37 O 0.42217(15) 0.0914(2) 0.68968(16) 0.0226 1.0000 Uani . . . . .
O38 O 0.48261(15) -0.0461(2) 0.68259(15) 0.0218 1.0000 Uani . . . . .
O44 O 0.48070(17) 0.1614(3) 0.62825(16) 0.0265 1.0000 Uani . . . . .
O45 O 0.53908(17) 0.0263(3) 0.62116(16) 0.0268 1.0000 Uani . . . . .
O51 O 0.55121(17) -0.1934(2) 0.69145(16) 0.0265 1.0000 Uani . . . . .
O52 O 0.59371(18) -0.2740(3) 0.78282(18) 0.0291 1.0000 Uani . . . . .
O58 O 0.65614(17) -0.2007(2) 0.70782(18) 0.0290 1.0000 Uani . . . . .
O59 O 0.64302(15) -0.1367(2) 0.80621(16) 0.0246 1.0000 Uani . . . . .
O65 O 0.58384(15) 0.0212(2) 0.83098(15) 0.0201 1.0000 Uani . . . . .
O66 O 0.52306(15) 0.1580(2) 0.83796(15) 0.0207 1.0000 Uani . . . . .
O72 O 0.46756(16) 0.0855(2) 0.90004(15) 0.0228 1.0000 Uani . . . . .
O73 O 0.52710(16) -0.0485(2) 0.89399(16) 0.0238 1.0000 Uani . . . . .
O79 O 0.4275(2) 0.3350(3) 0.64743(19) 0.0382 1.0000 Uani . . . . .
O82 O 0.6251(2) -0.1242(4) 0.6239(2) 0.0438 1.0000 Uani . . . . .
O85 O 0.5768(2) -0.2211(3) 0.87359(18) 0.0362 1.0000 Uani . U . . .
O88 O 0.37828(19) 0.2304(3) 0.89457(19) 0.0369 1.0000 Uani . . . . .
H291 H 0.3825 0.4875 0.8300 0.0405 1.0000 Uiso . . . . .
H292 H 0.4071 0.4458 0.8727 0.0405 1.0000 Uiso . . . . .
H361 H 0.2907 0.4282 0.7242 0.0418 1.0000 Uiso . . . . .
H362 H 0.3384 0.3880 0.7196 0.0418 1.0000 Uiso . . . . .
H431 H 0.3989 -0.0030 0.5755 0.0385 1.0000 Uiso . . . . .
H501 H 0.5682 0.1373 0.6829 0.0340 1.0000 Uiso . . . . .
H502 H 0.5914 0.2116 0.6765 0.0340 1.0000 Uiso . . . . .
H571 H 0.6164 -0.3763 0.6858 0.0405 1.0000 Uiso . . . . .
H572 H 0.6171 -0.2932 0.6874 0.0405 1.0000 Uiso . . . . .
H641 H 0.6676 -0.2776 0.8001 0.0410 1.0000 Uiso . . . . .
H642 H 0.7150 -0.3168 0.7927 0.0410 1.0000 Uiso . . . . .
H711 H 0.6087 0.1213 0.9448 0.0302 1.0000 Uiso . . . . .
H781 H 0.4375 -0.0254 0.8382 0.0323 1.0000 Uiso . . . . .
H782 H 0.4145 -0.0996 0.8454 0.0323 1.0000 Uiso . . . . .
H251 H 0.4948 0.3809 0.8728 0.0369 1.0000 Uiso . . . . .
H252 H 0.5136 0.3685 0.8159 0.0369 1.0000 Uiso . . . . .
H261 H 0.4756 0.4499 0.7434 0.0390 1.0000 Uiso . . . . .
H262 H 0.4215 0.4982 0.7481 0.0390 1.0000 Uiso . . . . .
H281 H 0.4620 0.5681 0.8227 0.0463 1.0000 Uiso . . . . .
H282 H 0.4873 0.5210 0.8735 0.0463 1.0000 Uiso . . . . .
H283 H 0.5172 0.5208 0.8216 0.0463 1.0000 Uiso . . . . .
H321 H 0.2810 0.3668 0.8052 0.0378 1.0000 Uiso . . . . .
H322 H 0.2751 0.2718 0.8066 0.0378 1.0000 Uiso . . . . .
H331 H 0.2989 0.1959 0.7310 0.0330 1.0000 Uiso . . . . .
H332 H 0.2933 0.2373 0.6746 0.0330 1.0000 Uiso . . . . .
H351 H 0.2160 0.3132 0.6813 0.0440 1.0000 Uiso . . . . .
H352 H 0.2079 0.3619 0.7334 0.0440 1.0000 Uiso . . . . .
H353 H 0.2085 0.2664 0.7342 0.0440 1.0000 Uiso . . . . .
H391 H 0.3734 0.0204 0.7223 0.0320 1.0000 Uiso . . . . .
H392 H 0.3467 0.0652 0.6712 0.0320 1.0000 Uiso . . . . .
H411 H 0.4249 -0.0973 0.7162 0.0340 1.0000 Uiso . . . . .
H412 H 0.4348 -0.1354 0.6610 0.0340 1.0000 Uiso . . . . .
H421 H 0.3467 -0.1293 0.6217 0.0496 1.0000 Uiso . . . . .
H422 H 0.3270 -0.1008 0.6758 0.0496 1.0000 Uiso . . . . .
H423 H 0.3115 -0.0500 0.6238 0.0496 1.0000 Uiso . . . . .
H461 H 0.5218 0.2535 0.6106 0.0349 1.0000 Uiso . . . . .
H462 H 0.5059 0.1939 0.5629 0.0349 1.0000 Uiso . . . . .
H481 H 0.6080 0.0519 0.5982 0.0364 1.0000 Uiso . . . . .
H482 H 0.5583 0.0688 0.5555 0.0364 1.0000 Uiso . . . . .
H491 H 0.6463 0.1801 0.5864 0.0501 1.0000 Uiso . . . . .
H492 H 0.6133 0.2605 0.5933 0.0501 1.0000 Uiso . . . . .
H493 H 0.5991 0.2054 0.5429 0.0501 1.0000 Uiso . . . . .
H531 H 0.4908 -0.2534 0.7111 0.0374 1.0000 Uiso . . . . .
H532 H 0.5036 -0.2673 0.6522 0.0374 1.0000 Uiso . . . . .
H551 H 0.5841 -0.3876 0.7708 0.0370 1.0000 Uiso . . . . .
H552 H 0.5304 -0.3405 0.7794 0.0370 1.0000 Uiso . . . . .
H561 H 0.5361 -0.4556 0.6980 0.0505 1.0000 Uiso . . . . .
H562 H 0.4826 -0.4058 0.7031 0.0505 1.0000 Uiso . . . . .
H563 H 0.5089 -0.4062 0.6491 0.0505 1.0000 Uiso . . . . .
H601 H 0.7243 -0.2530 0.7110 0.0463 1.0000 Uiso . . . . .
H602 H 0.7270 -0.1576 0.7102 0.0463 1.0000 Uiso . . . . .
H621 H 0.7132 -0.1273 0.8436 0.0383 1.0000 Uiso . . . . .
H622 H 0.7066 -0.0840 0.7879 0.0383 1.0000 Uiso . . . . .
H631 H 0.7907 -0.2037 0.8346 0.0518 1.0000 Uiso . . . . .
H632 H 0.7970 -0.2525 0.7821 0.0518 1.0000 Uiso . . . . .
H633 H 0.7979 -0.1570 0.7815 0.0518 1.0000 Uiso . . . . .
H671 H 0.6596 0.0482 0.8463 0.0266 1.0000 Uiso . . . . .
H672 H 0.6304 0.0929 0.7962 0.0266 1.0000 Uiso . . . . .
H691 H 0.5705 0.2469 0.8588 0.0280 1.0000 Uiso . . . . .
H692 H 0.5794 0.2088 0.8033 0.0280 1.0000 Uiso . . . . .
H701 H 0.6598 0.2413 0.8960 0.0440 1.0000 Uiso . . . . .
H702 H 0.6954 0.1629 0.8921 0.0440 1.0000 Uiso . . . . .
H703 H 0.6770 0.2137 0.8407 0.0440 1.0000 Uiso . . . . .
H741 H 0.4476 0.0416 0.9657 0.0324 1.0000 Uiso . . . . .
H742 H 0.3980 0.0587 0.9229 0.0324 1.0000 Uiso . . . . .
H761 H 0.5014 -0.0840 0.9578 0.0342 1.0000 Uiso . . . . .
H762 H 0.4860 -0.1410 0.9086 0.0342 1.0000 Uiso . . . . .
H771 H 0.3957 -0.1489 0.9310 0.0417 1.0000 Uiso . . . . .
H772 H 0.4069 -0.0886 0.9791 0.0417 1.0000 Uiso . . . . .
H773 H 0.3601 -0.0701 0.9337 0.0417 1.0000 Uiso . . . . .
H801 H 0.4806 0.3901 0.6127 0.0900 1.0000 Uiso . . . . .
H802 H 0.4295 0.3615 0.5750 0.0900 1.0000 Uiso . . . . .
H811 H 0.4314 0.4970 0.5814 0.0907 1.0000 Uiso . . . . .
H812 H 0.4314 0.4910 0.6434 0.0907 1.0000 Uiso . . . . .
H813 H 0.3802 0.4624 0.6058 0.0907 1.0000 Uiso . . . . .
H831 H 0.6623 -0.0748 0.5704 0.1033 1.0000 Uiso . . . . .
H832 H 0.6253 -0.1488 0.5505 0.1033 1.0000 Uiso . . . . .
H841 H 0.7131 -0.1796 0.5492 0.1090 1.0000 Uiso . . . . .
H842 H 0.7239 -0.1607 0.6104 0.1090 1.0000 Uiso . . . . .
H843 H 0.6870 -0.2347 0.5905 0.1090 1.0000 Uiso . . . . .
H861 H 0.6153 -0.2584 0.9366 0.0905 1.0000 Uiso . . . . .
H862 H 0.5528 -0.2444 0.9397 0.0905 1.0000 Uiso . . . . .
H871 H 0.5732 -0.3756 0.9471 0.1160 1.0000 Uiso . . . . .
H872 H 0.5968 -0.3737 0.8917 0.1160 1.0000 Uiso . . . . .
H873 H 0.5343 -0.3597 0.8948 0.1160 1.0000 Uiso . . . . .
H901 H 0.2807 0.2367 0.9655 0.0937 0.42(2) Uiso . . P 1 2
H902 H 0.2858 0.2900 0.9177 0.0937 0.42(2) Uiso . . P 1 2
H903 H 0.2779 0.1995 0.9107 0.0937 0.42(2) Uiso . . P 1 2
H891 H 0.2995 0.2908 0.9746 0.1012 0.58(2) Uiso . . P 1 1
H892 H 0.3371 0.3431 0.9457 0.1012 0.58(2) Uiso . . P 1 1
H893 H 0.2908 0.2982 0.9148 0.1012 0.58(2) Uiso . . P 1 1
H881 H 0.3658 0.2684 0.9618 0.0912 0.42(2) Uiso . . P 1 2
H882 H 0.3578 0.1780 0.9548 0.0912 0.42(2) Uiso . . P 1 2
H883 H 0.3765 0.2266 0.9687 0.0912 0.58(2) Uiso . . P 1 1
H884 H 0.3302 0.1816 0.9378 0.0912 0.58(2) Uiso . . P 1 1

loop_
_atom_site_aniso_label
_atom_site_aniso_U_11
_atom_site_aniso_U_22
_atom_site_aniso_U_33
_atom_site_aniso_U_23
_atom_site_aniso_U_13
_atom_site_aniso_U_12
Mn1 0.0210(4) 0.0185(4) 0.0238(4) 0.0029(3) 0.0052(3) 0.0030(3)
Mn2 0.0258(4) 0.0274(4) 0.0232(4) 0.0048(3) 0.0059(3) 0.0075(3)
Mn3 0.0234(4) 0.0211(4) 0.0207(4) 0.0026(3) 0.0055(3) 0.0028(3)
Mn4 0.0334(5) 0.0208(4) 0.0227(4) 0.0007(3) 0.0084(4) 0.0035(3)
Mn5 0.0240(4) 0.0179(4) 0.0243(4) 0.0015(3) 0.0066(3) 0.0025(3)
Mn6 0.0225(4) 0.0198(4) 0.0244(4) 0.0033(3) 0.0045(3) 0.0032(3)
Mn7 0.0192(4) 0.0170(4) 0.0209(4) 0.0025(3) 0.0051(3) 0.0020(3)
Mn8 0.0264(4) 0.0187(4) 0.0213(4) 0.0016(3) 0.0063(3) 0.0035(3)
Mn9 0.0200(4) 0.0169(4) 0.0182(4) 0.0027(3) 0.0049(3) 0.0030(3)
Mn10 0.0200(4) 0.0161(4) 0.0202(4) 0.0020(3) 0.0053(3) 0.0018(3)
I11 0.0467(3) 0.0502(3) 0.0299(2) -0.0024(2) -0.00682(19) 0.0178(2)
I12 0.0650(3) 0.0455(3) 0.0287(2) -0.0090(2) -0.0017(2) 0.0086(2)
I13 0.0388(2) 0.0371(2) 0.0349(2) 0.00178(18) -0.00789(18) 0.00339(19)
I14 0.0456(2) 0.0323(2) 0.0272(2) -0.00542(17) 0.00176(17) 0.00379(18)
I15 0.0311(2) 0.0274(2) 0.0479(3) 0.00289(18) 0.00817(18) 0.00403(16)
I18 0.0273(2) 0.0411(3) 0.0570(3) 0.0118(2) 0.00660(19) 0.00157(18)
I19 0.0322(2) 0.0265(2) 0.0764(4) 0.0017(2) 0.0211(2) 0.00275(17)
I20 0.0371(3) 0.0391(3) 0.1243(6) 0.0287(3) 0.0336(3) 0.0064(2)
C25 0.026(3) 0.021(3) 0.044(4) 0.007(2) -0.001(3) -0.002(2)
C26 0.036(3) 0.022(3) 0.039(4) 0.010(3) 0.006(3) 0.002(2)
C27 0.026(3) 0.022(3) 0.042(4) 0.005(3) 0.007(3) 0.004(2)
C28 0.043(4) 0.024(3) 0.045(4) 0.003(3) 0.000(3) -0.005(3)
C32 0.025(3) 0.030(3) 0.040(4) -0.002(3) 0.004(3) 0.003(2)
C33 0.024(3) 0.027(3) 0.030(3) -0.002(2) 0.003(2) 0.003(2)
C34 0.021(3) 0.025(3) 0.033(3) 0.007(2) 0.005(2) 0.006(2)
C35 0.019(3) 0.044(4) 0.044(4) -0.004(3) 0.003(3) 0.013(3)
C39 0.026(3) 0.025(3) 0.027(3) -0.002(2) 0.002(2) 0.000(2)
C40 0.026(3) 0.031(3) 0.026(3) -0.006(2) 0.008(2) -0.004(2)
C41 0.022(3) 0.030(3) 0.032(3) -0.002(2) 0.004(2) 0.000(2)
C42 0.034(3) 0.038(4) 0.048(4) -0.004(3) 0.000(3) -0.008(3)
C46 0.030(3) 0.030(3) 0.027(3) 0.009(2) 0.010(2) 0.002(2)
C47 0.035(3) 0.029(3) 0.025(3) 0.004(2) 0.015(2) 0.003(2)
C48 0.036(3) 0.025(3) 0.028(3) 0.007(2) 0.017(2) 0.001(2)
C49 0.041(4) 0.029(3) 0.053(4) 0.009(3) 0.021(3) 0.002(3)
C53 0.034(3) 0.016(2) 0.043(4) 0.002(2) 0.009(3) -0.001(2)
C54 0.031(3) 0.022(3) 0.034(3) 0.003(2) 0.011(2) -0.002(2)
C55 0.038(3) 0.016(2) 0.039(3) 0.006(2) 0.010(3) -0.001(2)
C56 0.044(4) 0.026(3) 0.053(5) 0.000(3) 0.005(3) -0.005(3)
C60 0.029(3) 0.041(4) 0.047(4) 0.001(3) 0.014(3) 0.003(3)
C61 0.022(3) 0.033(3) 0.052(4) 0.002(3) 0.012(3) 0.007(2)
C62 0.023(3) 0.027(3) 0.044(4) -0.005(3) 0.006(3) 0.003(2)
C63 0.035(4) 0.037(4) 0.059(5) 0.000(3) 0.013(3) -0.002(3)
C67 0.022(2) 0.021(2) 0.023(3) 0.004(2) 0.004(2) -0.001(2)
C68 0.027(3) 0.025(3) 0.023(3) 0.000(2) 0.000(2) -0.001(2)
C69 0.023(3) 0.015(2) 0.031(3) 0.004(2) 0.010(2) -0.0016(19)
C70 0.031(3) 0.026(3) 0.050(4) 0.000(3) -0.002(3) -0.005(3)
C74 0.033(3) 0.022(3) 0.024(3) 0.001(2) 0.014(2) -0.001(2)
C75 0.028(3) 0.021(2) 0.022(3) 0.005(2) 0.009(2) -0.004(2)
C76 0.028(3) 0.027(3) 0.030(3) 0.005(2) 0.008(2) 0.002(2)
C77 0.037(3) 0.036(3) 0.029(3) 0.015(3) 0.018(3) -0.006(3)
C80 0.119(8) 0.041(4) 0.059(5) 0.023(4) 0.032(5) 0.010(5)
C81 0.115(8) 0.045(5) 0.061(5) 0.016(4) 0.000(5) 0.003(5)
C83 0.080(6) 0.123(9) 0.048(5) 0.015(5) 0.038(5) 0.040(6)
C84 0.075(6) 0.139(9) 0.053(5) 0.000(6) 0.032(5) 0.052(6)
C86 0.147(7) 0.035(4) 0.043(4) 0.015(3) 0.032(5) 0.005(5)
C87 0.191(10) 0.045(5) 0.056(5) 0.018(4) 0.033(6) -0.015(6)
C88 0.064(5) 0.112(8) 0.046(5) 0.020(5) 0.035(4) 0.027(5)
C89 0.073(9) 0.113(11) 0.059(8) 0.009(8) 0.026(7) 0.039(8)
C90 0.064(9) 0.116(12) 0.050(8) 0.013(9) 0.036(7) 0.031(9)
N29 0.033(3) 0.029(3) 0.037(3) 0.004(2) 0.008(2) 0.003(2)
N36 0.030(3) 0.028(3) 0.042(3) 0.004(2) 0.004(2) 0.008(2)
N43 0.038(3) 0.036(3) 0.019(2) 0.006(2) 0.003(2) 0.001(2)
N50 0.035(3) 0.023(2) 0.032(3) 0.004(2) 0.011(2) -0.001(2)
N57 0.037(3) 0.019(2) 0.050(4) 0.000(2) 0.012(3) -0.001(2)
N64 0.029(3) 0.028(3) 0.052(4) 0.008(2) 0.008(2) 0.011(2)
N71 0.025(2) 0.027(2) 0.019(2) 0.0036(19) 0.0001(18) 0.0021(19)
N78 0.028(2) 0.027(2) 0.021(2) 0.0018(19) 0.0052(19) -0.001(2)
O17 0.0254(19) 0.0202(18) 0.0215(19) -0.0006(15) 0.0061(15) 0.0045(15)
O18 0.0193(18) 0.0231(19) 0.029(2) 0.0077(16) 0.0054(15) 0.0055(15)
O19 0.0223(18) 0.0171(17) 0.0225(18) 0.0014(15) 0.0063(15) 0.0021(14)
O20 0.0253(19) 0.0239(19) 0.0140(17) 0.0046(14) 0.0034(14) 0.0004(15)
O21 0.027(2) 0.0187(18) 0.024(2) 0.0016(15) 0.0032(16) 0.0046(15)
O22 0.0242(19) 0.024(2) 0.026(2) 0.0002(16) 0.0074(16) -0.0012(16)
O23 0.0236(19) 0.0204(19) 0.029(2) -0.0017(16) 0.0034(16) 0.0000(15)
O24 0.030(2) 0.022(2) 0.038(2) 0.0053(18) 0.0089(18) -0.0029(17)
O30 0.024(2) 0.029(2) 0.032(2) 0.0040(18) 0.0058(17) 0.0037(17)
O31 0.0222(19) 0.024(2) 0.029(2) 0.0033(16) 0.0052(16) 0.0064(16)
O37 0.0196(18) 0.0241(19) 0.0240(19) 0.0035(15) 0.0026(15) -0.0004(15)
O38 0.0194(17) 0.0238(19) 0.0226(19) 0.0010(15) 0.0036(14) -0.0010(15)
O44 0.030(2) 0.024(2) 0.027(2) 0.0079(16) 0.0094(17) 0.0040(17)
O45 0.030(2) 0.025(2) 0.028(2) 0.0055(17) 0.0148(17) 0.0038(17)
O51 0.034(2) 0.0197(19) 0.027(2) 0.0016(16) 0.0065(17) -0.0020(17)
O52 0.031(2) 0.022(2) 0.035(2) 0.0038(17) 0.0069(18) -0.0002(17)
O58 0.027(2) 0.021(2) 0.040(2) -0.0004(18) 0.0107(18) -0.0018(16)
O59 0.0177(18) 0.025(2) 0.031(2) 0.0040(17) 0.0024(15) 0.0052(15)
O65 0.0191(17) 0.0167(17) 0.0249(19) 0.0034(14) 0.0035(14) -0.0015(14)
O66 0.0192(17) 0.0226(19) 0.0206(18) 0.0043(15) 0.0036(14) 0.0003(15)
O72 0.028(2) 0.0180(18) 0.0241(19) 0.0036(15) 0.0111(16) 0.0026(15)
O73 0.0264(19) 0.0199(18) 0.026(2) 0.0049(15) 0.0080(16) 0.0023(15)
O79 0.053(3) 0.033(2) 0.031(2) 0.010(2) 0.015(2) 0.001(2)
O82 0.046(3) 0.056(3) 0.033(3) 0.003(2) 0.022(2) 0.010(3)
O85 0.057(3) 0.028(2) 0.025(2) 0.0052(18) 0.010(2) -0.005(2)
O88 0.034(2) 0.046(3) 0.033(2) 0.011(2) 0.0134(19) 0.010(2)

loop_
_atom_type_symbol
_atom_type_scat_dispersion_real
_atom_type_scat_dispersion_imag
_atom_type_scat_Cromer_Mann_a1
_atom_type_scat_Cromer_Mann_b1
_atom_type_scat_Cromer_Mann_a2
_atom_type_scat_Cromer_Mann_b2
_atom_type_scat_Cromer_Mann_a3
_atom_type_scat_Cromer_Mann_b3
_atom_type_scat_Cromer_Mann_a4
_atom_type_scat_Cromer_Mann_b4
_atom_type_scat_Cromer_Mann_c
_atom_type_scat_source
C 0.0033 0.0016 2.3100 20.8439 1.0200 10.2075 1.5886 0.5687 0.8650 51.6512 0.2156 'International Tables Vol C 4.2.6.8 and 6.1.1.4'
H 0.0000 0.0000 0.4930 10.5109 0.3229 26.1257 0.1402 3.1424 0.0408 57.7998 0.0030 'International Tables Vol C 4.2.6.8 and 6.1.1.4'
N 0.0061 0.0033 12.2126 0.0057 3.1322 9.8933 2.0125 28.9975 1.1663 0.5826 -11.5290 'International Tables Vol C 4.2.6.8 and 6.1.1.4'
O 0.0106 0.0060 3.0485 13.2771 2.2868 5.7011 1.5463 0.3239 0.8670 32.9089 0.2508 'International Tables Vol C 4.2.6.8 and 6.1.1.4'
Mn 0.3368 0.7283 11.2819 5.3409 7.3573 0.3432 3.0193 17.8674 2.2441 83.7543 1.0896 'International Tables Vol C 4.2.6.8 and 6.1.1.4'
I -0.4742 1.8119 20.1472 4.3470 18.9949 0.3814 7.5138 27.7660 2.2735 66.8776 4.0712 'International Tables Vol C 4.2.6.8 and 6.1.1.4'

loop_
_geom_angle_atom_site_label_1
_geom_angle_atom_site_label_2
_geom_angle_atom_site_label_3
_geom_angle
_geom_angle_publ_flag
Mn2 Mn1 Mn8 128.04(3) yes
Mn2 Mn1 Mn9 64.14(3) yes
Mn8 Mn1 Mn9 63.91(3) yes
Mn2 Mn1 O17 90.35(11) yes
Mn8 Mn1 O17 44.86(11) yes
Mn9 Mn1 O17 37.40(10) yes
Mn2 Mn1 O18 45.06(12) yes
Mn8 Mn1 O18 90.90(11) yes
Mn9 Mn1 O18 37.24(11) yes
O17 Mn1 O18 74.64(15) yes
Mn2 Mn1 O23 137.92(13) yes
Mn8 Mn1 O23 39.27(13) yes
Mn9 Mn1 O23 87.23(13) yes
O17 Mn1 O23 82.77(17) yes
O18 Mn1 O23 93.44(17) yes
Mn2 Mn1 O24 84.06(14) yes
Mn8 Mn1 O24 133.75(14) yes
Mn9 Mn1 O24 131.37(13) yes
O17 Mn1 O24 168.32(17) yes
O18 Mn1 O24 94.26(17) yes
Mn2 Mn1 O30 134.13(14) yes
Mn8 Mn1 O30 84.45(13) yes
Mn9 Mn1 O30 133.97(13) yes
O17 Mn1 O30 96.60(17) yes
O18 Mn1 O30 170.85(18) yes
Mn2 Mn1 O31 39.76(12) yes
Mn8 Mn1 O31 138.47(13) yes
Mn9 Mn1 O31 89.36(12) yes
O17 Mn1 O31 94.49(17) yes
O18 Mn1 O31 83.84(17) yes
O23 Mn1 O24 94.50(19) yes
O23 Mn1 O30 87.95(18) yes
O24 Mn1 O30 94.65(18) yes
O23 Mn1 O31 176.59(18) yes
O24 Mn1 O31 87.77(19) yes
O30 Mn1 O31 94.40(18) yes
Mn1 Mn2 Mn3 114.97(4) yes
Mn1 Mn2 Mn9 57.30(3) yes
Mn3 Mn2 Mn9 57.68(3) yes
Mn1 Mn2 I11 134.46(4) yes
Mn3 Mn2 I11 98.36(3) yes
Mn9 Mn2 I11 142.06(4) yes
Mn1 Mn2 O18 40.62(10) yes
Mn3 Mn2 O18 82.47(10) yes
Mn9 Mn2 O18 33.92(10) yes
I11 Mn2 O18 173.18(11) yes
Mn1 Mn2 O31 34.05(12) yes
Mn3 Mn2 O31 129.40(11) yes
Mn9 Mn2 O31 79.49(11) yes
I11 Mn2 O31 100.68(12) yes
O18 Mn2 O31 73.86(15) yes
Mn1 Mn2 O37 89.21(11) yes
Mn3 Mn2 O37 37.98(10) yes
Mn9 Mn2 O37 41.95(11) yes
I11 Mn2 O37 100.60(11) yes
O18 Mn2 O37 75.86(15) yes
Mn1 Mn2 O44 127.18(13) yes
Mn3 Mn2 O44 35.36(11) yes
Mn9 Mn2 O44 78.78(12) yes
I11 Mn2 O44 98.05(13) yes
O18 Mn2 O44 86.56(16) yes
Mn1 Mn2 O79 78.26(13) yes
Mn3 Mn2 O79 135.99(15) yes
Mn9 Mn2 O79 118.48(15) yes
I11 Mn2 O79 99.25(15) yes
O18 Mn2 O79 84.59(18) yes
O31 Mn2 O37 92.33(15) yes
O31 Mn2 O44 158.12(16) yes
O37 Mn2 O44 73.09(15) yes
O31 Mn2 O79 85.97(17) yes
O37 Mn2 O79 160.04(19) yes
O44 Mn2 O79 102.12(18) yes
Mn2 Mn3 Mn4 177.34(4) yes
Mn2 Mn3 Mn9 65.08(3) yes
Mn4 Mn3 Mn9 116.98(3) yes
Mn2 Mn3 Mn10 117.09(3) yes
Mn4 Mn3 Mn10 64.97(3) yes
Mn9 Mn3 Mn10 52.01(2) yes
Mn2 Mn3 N43 90.11(15) yes
Mn4 Mn3 N43 90.09(15) yes
Mn9 Mn3 N43 120.81(14) yes
Mn10 Mn3 N43 120.91(14) yes
Mn2 Mn3 O20 90.59(11) yes
Mn4 Mn3 O20 90.54(11) yes
Mn9 Mn3 O20 35.81(10) yes
Mn10 Mn3 O20 35.74(10) yes
N43 Mn3 O20 150.28(17) yes
Mn2 Mn3 O37 44.82(12) yes
Mn4 Mn3 O37 137.77(12) yes
Mn9 Mn3 O37 45.97(12) yes
Mn10 Mn3 O37 86.71(12) yes
N43 Mn3 O37 77.92(19) yes
Mn2 Mn3 O38 137.81(12) yes
Mn4 Mn3 O38 44.78(12) yes
Mn9 Mn3 O38 86.48(12) yes
Mn10 Mn3 O38 45.91(12) yes
N43 Mn3 O38 78.03(18) yes
Mn2 Mn3 O44 41.23(13) yes
Mn4 Mn3 O44 136.29(13) yes
Mn9 Mn3 O44 88.76(14) yes
Mn10 Mn3 O44 128.57(14) yes
N43 Mn3 O44 106.9(2) yes
Mn2 Mn3 O45 136.54(13) yes
Mn4 Mn3 O45 40.96(13) yes
Mn9 Mn3 O45 128.98(15) yes
Mn10 Mn3 O45 88.72(14) yes
N43 Mn3 O45 106.5(2) yes
O20 Mn3 O37 81.77(16) yes
O20 Mn3 O38 81.63(16) yes
O37 Mn3 O38 92.99(17) yes
O20 Mn3 O44 92.84(17) yes
O37 Mn3 O44 85.75(18) yes
O38 Mn3 O44 174.45(19) yes
O20 Mn3 O45 93.16(17) yes
O37 Mn3 O45 174.88(19) yes
O38 Mn3 O45 85.47(17) yes
O44 Mn3 O45 95.33(18) yes
Mn3 Mn4 Mn5 114.99(3) yes
Mn3 Mn4 I12 97.52(3) yes
Mn5 Mn4 I12 133.26(4) yes
Mn3 Mn4 O22 82.84(11) yes
Mn5 Mn4 O22 41.57(11) yes
I12 Mn4 O22 172.62(11) yes
Mn3 Mn4 O38 37.84(10) yes
Mn5 Mn4 O38 88.48(11) yes
I12 Mn4 O38 99.54(11) yes
O22 Mn4 O38 76.19(14) yes
Mn3 Mn4 O45 35.18(11) yes
Mn5 Mn4 O45 128.53(13) yes
I12 Mn4 O45 97.51(13) yes
O22 Mn4 O45 87.04(16) yes
O38 Mn4 O45 72.79(15) yes
Mn3 Mn4 O51 126.00(12) yes
Mn5 Mn4 O51 33.77(12) yes
I12 Mn4 O51 99.97(12) yes
O22 Mn4 O51 74.13(16) yes
O38 Mn4 O51 88.81(16) yes
Mn3 Mn4 O82 138.59(17) yes
Mn5 Mn4 O82 78.66(14) yes
I12 Mn4 O82 99.04(16) yes
O22 Mn4 O82 85.31(18) yes
O38 Mn4 O82 161.41(19) yes
O45 Mn4 O51 156.47(16) yes
O45 Mn4 O82 104.8(2) yes
O51 Mn4 O82 87.85(19) yes
Mn4 Mn5 Mn6 128.06(3) yes
Mn4 Mn5 Mn10 64.02(3) yes
Mn6 Mn5 Mn10 64.09(3) yes
Mn4 Mn5 O21 91.48(11) yes
Mn6 Mn5 O21 45.04(11) yes
Mn10 Mn5 O21 37.28(11) yes
Mn4 Mn5 O22 44.91(12) yes
Mn6 Mn5 O22 89.98(11) yes
Mn10 Mn5 O22 37.72(11) yes
O21 Mn5 O22 74.99(15) yes
Mn4 Mn5 O51 39.44(13) yes
Mn6 Mn5 O51 138.25(14) yes
Mn10 Mn5 O51 87.03(13) yes
O21 Mn5 O51 93.69(18) yes
O22 Mn5 O51 82.93(17) yes
Mn4 Mn5 O52 134.54(14) yes
Mn6 Mn5 O52 84.58(13) yes
Mn10 Mn5 O52 132.07(13) yes
O21 Mn5 O52 94.91(17) yes
O22 Mn5 O52 169.53(17) yes
Mn4 Mn5 O58 83.68(14) yes
Mn6 Mn5 O58 134.43(14) yes
Mn10 Mn5 O58 134.13(13) yes
O21 Mn5 O58 171.12(17) yes
O22 Mn5 O58 96.41(17) yes
Mn4 Mn5 O59 137.68(13) yes
Mn6 Mn5 O59 39.99(12) yes
Mn10 Mn5 O59 89.53(13) yes
O21 Mn5 O59 84.08(17) yes
O22 Mn5 O59 93.82(17) yes
O51 Mn5 O52 95.18(19) yes
O51 Mn5 O58 87.30(19) yes
O52 Mn5 O58 93.78(18) yes
O51 Mn5 O59 176.46(18) yes
O52 Mn5 O59 87.77(19) yes
O58 Mn5 O59 94.47(18) yes
Mn5 Mn6 Mn7 114.86(3) yes
Mn5 Mn6 Mn10 57.18(3) yes
Mn7 Mn6 Mn10 57.69(3) yes
Mn5 Mn6 I13 134.72(4) yes
Mn7 Mn6 I13 98.57(3) yes
Mn10 Mn6 I13 142.01(4) yes
Mn5 Mn6 O21 40.91(10) yes
Mn7 Mn6 O21 81.87(10) yes
Mn10 Mn6 O21 33.84(10) yes
I13 Mn6 O21 173.54(11) yes
Mn5 Mn6 O59 33.97(11) yes
Mn7 Mn6 O59 129.82(11) yes
Mn10 Mn6 O59 79.39(11) yes
I13 Mn6 O59 101.01(11) yes
O21 Mn6 O59 74.08(15) yes
Mn5 Mn6 O65 89.84(11) yes
Mn7 Mn6 O65 37.76(10) yes
Mn10 Mn6 O65 42.29(10) yes
I13 Mn6 O65 100.29(10) yes
O21 Mn6 O65 76.07(14) yes
Mn5 Mn6 O73 127.44(12) yes
Mn7 Mn6 O73 35.28(11) yes
Mn10 Mn6 O73 79.36(11) yes
I13 Mn6 O73 97.57(12) yes
O21 Mn6 O73 86.53(15) yes
Mn5 Mn6 O85 78.25(13) yes
Mn7 Mn6 O85 133.53(15) yes
Mn10 Mn6 O85 117.11(14) yes
I13 Mn6 O85 100.78(14) yes
O21 Mn6 O85 83.33(17) yes
O59 Mn6 O65 93.15(15) yes
O59 Mn6 O73 158.53(16) yes
O65 Mn6 O73 72.89(14) yes
O59 Mn6 O85 86.90(18) yes
O65 Mn6 O85 158.52(18) yes
O73 Mn6 O85 100.16(18) yes
Mn6 Mn7 Mn8 177.24(4) yes
Mn6 Mn7 Mn9 117.00(3) yes
Mn8 Mn7 Mn9 64.72(3) yes
Mn6 Mn7 Mn10 65.04(3) yes
Mn8 Mn7 Mn10 116.66(3) yes
Mn9 Mn7 Mn10 51.96(2) yes
Mn6 Mn7 N71 90.16(13) yes
Mn8 Mn7 N71 90.66(13) yes
Mn9 Mn7 N71 120.36(13) yes
Mn10 Mn7 N71 120.59(13) yes
Mn6 Mn7 O19 90.62(10) yes
Mn8 Mn7 O19 90.00(10) yes
Mn9 Mn7 O19 35.70(10) yes
Mn10 Mn7 O19 35.64(10) yes
N71 Mn7 O19 149.69(16) yes
Mn6 Mn7 O65 44.75(11) yes
Mn8 Mn7 O65 138.01(12) yes
Mn9 Mn7 O65 86.74(12) yes
Mn10 Mn7 O65 46.30(12) yes
N71 Mn7 O65 77.45(17) yes
Mn6 Mn7 O66 137.67(12) yes
Mn8 Mn7 O66 45.09(11) yes
Mn9 Mn7 O66 45.92(12) yes
Mn10 Mn7 O66 86.59(12) yes
N71 Mn7 O66 77.56(17) yes
Mn6 Mn7 O72 136.72(12) yes
Mn8 Mn7 O72 40.54(12) yes
Mn9 Mn7 O72 88.75(13) yes
Mn10 Mn7 O72 128.83(14) yes
N71 Mn7 O72 106.71(18) yes
Mn6 Mn7 O73 41.33(12) yes
Mn8 Mn7 O73 135.93(13) yes
Mn9 Mn7 O73 129.71(14) yes
Mn10 Mn7 O73 89.54(13) yes
N71 Mn7 O73 106.28(18) yes
O19 Mn7 O65 81.92(15) yes
O19 Mn7 O66 81.60(15) yes
O65 Mn7 O66 92.92(16) yes
O19 Mn7 O72 93.19(16) yes
O65 Mn7 O72 175.03(18) yes
O66 Mn7 O72 85.43(17) yes
O19 Mn7 O73 94.02(17) yes
O65 Mn7 O73 85.90(17) yes
O66 Mn7 O73 175.59(18) yes
O72 Mn7 O73 95.39(17) yes
Mn7 Mn8 Mn1 115.04(3) yes
Mn7 Mn8 I14 97.16(3) yes
Mn1 Mn8 I14 134.25(4) yes
Mn7 Mn8 O17 82.82(10) yes
Mn1 Mn8 O17 41.74(10) yes
I14 Mn8 O17 173.91(11) yes
Mn7 Mn8 O23 126.21(11) yes
Mn1 Mn8 O23 33.95(11) yes
I14 Mn8 O23 100.82(12) yes
O17 Mn8 O23 74.52(15) yes
Mn7 Mn8 O66 37.70(10) yes
Mn1 Mn8 O66 88.51(10) yes
I14 Mn8 O66 100.10(10) yes
O17 Mn8 O66 76.15(14) yes
O23 Mn8 O66 89.11(15) yes
Mn7 Mn8 O72 34.81(11) yes
Mn1 Mn8 O72 129.36(12) yes
I14 Mn8 O72 95.72(12) yes
O17 Mn8 O72 87.74(15) yes
O23 Mn8 O72 157.09(16) yes
Mn7 Mn8 O88 137.31(15) yes
Mn1 Mn8 O88 78.12(13) yes
I14 Mn8 O88 100.19(15) yes
O17 Mn8 O88 83.73(18) yes
O23 Mn8 O88 88.21(17) yes
O66 Mn8 O72 72.35(14) yes
O66 Mn8 O88 159.69(18) yes
O72 Mn8 O88 104.43(18) yes
Mn3 Mn9 Mn7 127.97(3) yes
Mn3 Mn9 Mn1 115.80(3) yes
Mn7 Mn9 Mn1 116.21(3) yes
Mn3 Mn9 Mn2 57.24(3) yes
Mn7 Mn9 Mn2 174.58(4) yes
Mn1 Mn9 Mn2 58.56(3) yes
Mn3 Mn9 Mn10 64.04(3) yes
Mn7 Mn9 Mn10 63.93(3) yes
Mn1 Mn9 Mn10 179.08(4) yes
Mn2 Mn9 Mn10 121.27(3) yes
Mn3 Mn9 O17 135.28(12) yes
Mn7 Mn9 O17 87.58(12) yes
Mn1 Mn9 O17 41.72(12) yes
Mn2 Mn9 O17 88.68(12) yes
Mn10 Mn9 O17 139.08(12) yes
Mn3 Mn9 O18 87.09(13) yes
Mn7 Mn9 O18 134.97(13) yes
Mn1 Mn9 O18 40.27(12) yes
Mn2 Mn9 O18 40.39(13) yes
Mn10 Mn9 O18 138.94(12) yes
Mn3 Mn9 O19 93.20(12) yes
Mn7 Mn9 O19 45.41(12) yes
Mn1 Mn9 O19 138.80(12) yes
Mn2 Mn9 O19 139.16(13) yes
Mn10 Mn9 O19 42.00(12) yes
Mn3 Mn9 O20 45.68(12) yes
Mn7 Mn9 O20 92.43(12) yes
Mn1 Mn9 O20 137.07(12) yes
Mn2 Mn9 O20 91.20(12) yes
Mn10 Mn9 O20 42.12(12) yes
Mn3 Mn9 O37 37.85(10) yes
Mn7 Mn9 O37 143.77(11) yes
Mn1 Mn9 O37 89.43(11) yes
Mn2 Mn9 O37 40.81(10) yes
Mn10 Mn9 O37 90.86(11) yes
Mn3 Mn9 O66 142.80(10) yes
Mn7 Mn9 O66 37.62(10) yes
Mn1 Mn9 O66 89.15(10) yes
Mn2 Mn9 O66 137.76(10) yes
Mn10 Mn9 O66 90.55(10) yes
O17 Mn9 O18 81.98(17) yes
O17 Mn9 O19 97.08(17) yes
O18 Mn9 O19 178.90(17) yes
O17 Mn9 O20 178.29(18) yes
O18 Mn9 O20 96.83(17) yes
O19 Mn9 O20 84.12(17) yes
O17 Mn9 O37 97.48(16) yes
O18 Mn9 O37 81.18(16) yes
O19 Mn9 O37 98.40(16) yes
O20 Mn9 O37 83.52(16) yes
O17 Mn9 O66 81.78(15) yes
O18 Mn9 O66 97.40(16) yes
O19 Mn9 O66 83.01(16) yes
O20 Mn9 O66 97.19(16) yes
O37 Mn9 O66 178.49(15) yes
Mn9 Mn10 Mn7 64.11(3) yes
Mn9 Mn10 Mn3 63.95(3) yes
Mn7 Mn10 Mn3 128.05(3) yes
Mn9 Mn10 Mn5 178.73(4) yes
Mn7 Mn10 Mn5 116.00(3) yes
Mn3 Mn10 Mn5 115.95(3) yes
Mn9 Mn10 Mn6 121.37(3) yes
Mn7 Mn10 Mn6 57.27(3) yes
Mn3 Mn10 Mn6 174.68(4) yes
Mn5 Mn10 Mn6 58.74(3) yes
Mn9 Mn10 O19 42.15(12) yes
Mn7 Mn10 O19 45.50(12) yes
Mn3 Mn10 O19 93.23(12) yes
Mn5 Mn10 O19 136.92(12) yes
Mn6 Mn10 O19 91.30(12) yes
Mn9 Mn10 O20 42.15(12) yes
Mn7 Mn10 O20 92.60(12) yes
Mn3 Mn10 O20 45.61(12) yes
Mn5 Mn10 O20 138.77(12) yes
Mn6 Mn10 O20 137.86(13) yes
Mn9 Mn10 O21 138.32(12) yes
Mn7 Mn10 O21 86.54(12) yes
Mn3 Mn10 O21 135.99(13) yes
Mn5 Mn10 O21 40.79(12) yes
Mn6 Mn10 O21 40.47(12) yes
Mn9 Mn10 O22 139.31(13) yes
Mn7 Mn10 O22 135.08(13) yes
Mn3 Mn10 O22 87.22(13) yes
Mn5 Mn10 O22 41.59(12) yes
Mn6 Mn10 O22 88.17(13) yes
Mn9 Mn10 O38 90.47(10) yes
Mn7 Mn10 O38 143.56(10) yes
Mn3 Mn10 O38 37.67(10) yes
Mn5 Mn10 O38 88.85(10) yes
Mn6 Mn10 O38 138.70(11) yes
Mn9 Mn10 O65 90.62(10) yes
Mn7 Mn10 O65 37.69(10) yes
Mn3 Mn10 O65 142.65(10) yes
Mn5 Mn10 O65 90.07(10) yes
Mn6 Mn10 O65 40.85(10) yes
O19 Mn10 O20 84.30(17) yes
O19 Mn10 O21 96.18(17) yes
O20 Mn10 O21 178.22(18) yes
O19 Mn10 O22 178.29(18) yes
O20 Mn10 O22 97.18(17) yes
O21 Mn10 O22 82.37(17) yes
O19 Mn10 O38 98.09(16) yes
O20 Mn10 O38 83.26(16) yes
O21 Mn10 O38 98.36(16) yes
O22 Mn10 O38 81.26(16) yes
O19 Mn10 O65 83.17(16) yes
O20 Mn10 O65 97.10(16) yes
O21 Mn10 O65 81.26(15) yes
O22 Mn10 O65 97.47(16) yes
O38 Mn10 O65 178.72(14) yes
C27 C25 O23 113.7(5) yes
C27 C25 H251 108.5 no
O23 C25 H251 108.4 no
C27 C25 H252 108.7 no
O23 C25 H252 108.5 no
H251 C25 H252 108.9 no
C27 C26 O24 113.9(5) yes
C27 C26 H261 108.6 no
O24 C26 H261 108.4 no
C27 C26 H262 108.6 no
O24 C26 H262 108.4 no
H261 C26 H262 108.8 no
C25 C27 C26 111.8(5) yes
C25 C27 C28 110.3(5) yes
C26 C27 C28 109.7(5) yes
C25 C27 N29 107.8(5) yes
C26 C27 N29 108.0(5) yes
C28 C27 N29 109.0(6) yes
C27 C28 H281 110.1 no
C27 C28 H282 109.9 no
H281 C28 H282 109.3 no
C27 C28 H283 109.7 no
H281 C28 H283 109.1 no
H282 C28 H283 108.7 no
C34 C32 O30 115.3(5) yes
C34 C32 H321 108.3 no
O30 C32 H321 108.2 no
C34 C32 H322 107.9 no
O30 C32 H322 108.1 no
H321 C32 H322 108.8 no
C34 C33 O31 114.1(5) yes
C34 C33 H331 108.4 no
O31 C33 H331 108.3 no
C34 C33 H332 108.5 no
O31 C33 H332 108.3 no
H331 C33 H332 109.0 no
C32 C34 C33 110.6(5) yes
C32 C34 C35 109.2(5) yes
C33 C34 C35 110.5(5) yes
C32 C34 N36 109.7(5) yes
C33 C34 N36 108.1(5) yes
C35 C34 N36 108.7(5) yes
C34 C35 H351 109.9 no
C34 C35 H352 110.3 no
H351 C35 H352 108.9 no
C34 C35 H353 110.0 no
H351 C35 H353 108.7 no
H352 C35 H353 109.0 no
C40 C39 O37 111.3(5) yes
C40 C39 H391 109.1 no
O37 C39 H391 109.1 no
C40 C39 H392 109.1 no
O37 C39 H392 108.8 no
H391 C39 H392 109.4 no
C39 C40 C41 111.3(5) yes
C39 C40 C42 110.5(5) yes
C41 C40 C42 110.0(6) yes
C39 C40 N43 104.9(5) yes
C41 C40 N43 106.2(5) yes
C42 C40 N43 113.8(6) yes
C40 C41 O38 111.2(5) yes
C40 C41 H411 109.3 no
O38 C41 H411 109.3 no
C40 C41 H412 109.1 no
O38 C41 H412 108.9 no
H411 C41 H412 109.0 no
C40 C42 H421 109.7 no
C40 C42 H422 109.9 no
H421 C42 H422 109.4 no
C40 C42 H423 109.7 no
H421 C42 H423 108.9 no
H422 C42 H423 109.3 no
C47 C46 O44 113.3(5) yes
C47 C46 H461 108.6 no
O44 C46 H461 108.6 no
C47 C46 H462 108.6 no
O44 C46 H462 108.5 no
H461 C46 H462 109.2 no
C46 C47 C48 112.9(6) yes
C46 C47 C49 109.8(5) yes
C48 C47 C49 109.9(5) yes
C46 C47 N50 109.1(5) yes
C48 C47 N50 107.1(5) yes
C49 C47 N50 107.8(6) yes
C47 C48 O45 112.4(5) yes
C47 C48 H481 109.0 no
O45 C48 H481 108.9 no
C47 C48 H482 108.7 no
O45 C48 H482 108.7 no
H481 C48 H482 109.0 no
C47 C49 H491 109.9 no
C47 C49 H492 109.9 no
H491 C49 H492 108.9 no
C47 C49 H493 110.0 no
H491 C49 H493 109.2 no
H492 C49 H493 109.0 no
C54 C53 O51 113.8(5) yes
C54 C53 H531 108.7 no
O51 C53 H531 108.6 no
C54 C53 H532 108.5 no
O51 C53 H532 108.4 no
H531 C53 H532 108.9 no
C53 C54 C55 111.7(5) yes
C53 C54 C56 110.1(6) yes
C55 C54 C56 109.9(5) yes
C53 C54 N57 106.9(5) yes
C55 C54 N57 109.7(5) yes
C56 C54 N57 108.5(5) yes
C54 C55 O52 114.5(5) yes
C54 C55 H551 108.4 no
O52 C55 H551 108.1 no
C54 C55 H552 108.6 no
O52 C55 H552 108.2 no
H551 C55 H552 109.0 no
C54 C56 H561 109.8 no
C54 C56 H562 109.7 no
H561 C56 H562 109.0 no
C54 C56 H563 109.9 no
H561 C56 H563 109.4 no
H562 C56 H563 109.1 no
C61 C60 O58 114.4(5) yes
C61 C60 H601 108.5 no
O58 C60 H601 108.2 no
C61 C60 H602 108.6 no
O58 C60 H602 108.2 no
H601 C60 H602 108.8 no
C60 C61 C62 111.4(6) yes
C60 C61 C63 109.1(6) yes
C62 C61 C63 110.9(6) yes
C60 C61 N64 110.4(6) yes
C62 C61 N64 108.2(5) yes
C63 C61 N64 106.8(6) yes
C61 C62 O59 113.5(5) yes
C61 C62 H621 108.3 no
O59 C62 H621 108.5 no
C61 C62 H622 108.6 no
O59 C62 H622 108.8 no
H621 C62 H622 109.1 no
C61 C63 H631 110.0 no
C61 C63 H632 109.9 no
H631 C63 H632 108.8 no
C61 C63 H633 110.1 no
H631 C63 H633 109.1 no
H632 C63 H633 108.9 no
C68 C67 O65 110.4(4) yes
C68 C67 H671 109.4 no
O65 C67 H671 109.3 no
C68 C67 H672 109.4 no
O65 C67 H672 109.2 no
H671 C67 H672 109.1 no
C67 C68 C69 110.8(5) yes
C67 C68 C70 109.9(5) yes
C69 C68 C70 109.1(5) yes
C67 C68 N71 107.1(5) yes
C69 C68 N71 105.2(5) yes
C70 C68 N71 114.6(5) yes
C68 C69 O66 111.3(4) yes
C68 C69 H691 109.1 no
O66 C69 H691 109.2 no
C68 C69 H692 109.1 no
O66 C69 H692 109.0 no
H691 C69 H692 109.2 no
C68 C70 H701 109.5 no
C68 C70 H702 109.8 no
H701 C70 H702 109.0 no
C68 C70 H703 110.0 no
H701 C70 H703 109.2 no
H702 C70 H703 109.4 no
C75 C74 O72 112.4(4) yes
C75 C74 H741 108.9 no
O72 C74 H741 109.1 no
C75 C74 H742 108.7 no
O72 C74 H742 108.7 no
H741 C74 H742 109.0 no
C74 C75 C76 112.9(5) yes
C74 C75 C77 109.0(5) yes
C76 C75 C77 110.0(5) yes
C74 C75 N78 108.0(5) yes
C76 C75 N78 108.6(5) yes
C77 C75 N78 108.2(5) yes
C75 C76 O73 114.3(5) yes
C75 C76 H761 108.5 no
O73 C76 H761 108.3 no
C75 C76 H762 108.3 no
O73 C76 H762 108.2 no
H761 C76 H762 109.2 no
C75 C77 H771 109.6 no
C75 C77 H772 110.1 no
H771 C77 H772 109.5 no
C75 C77 H773 109.5 no
H771 C77 H773 108.6 no
H772 C77 H773 109.5 no
C81 C80 O79 115.8(8) yes
C81 C80 H801 107.9 no
O79 C80 H801 108.5 no
C81 C80 H802 107.8 no
O79 C80 H802 107.6 no
H801 C80 H802 109.0 no
C80 C81 H811 110.2 no
C80 C81 H812 109.6 no
H811 C81 H812 110.4 no
C80 C81 H813 109.0 no
H811 C81 H813 108.9 no
H812 C81 H813 108.7 no
C84 C83 O82 116.0(8) yes
C84 C83 H831 107.6 no
O82 C83 H831 108.3 no
C84 C83 H832 107.8 no
O82 C83 H832 108.6 no
H831 C83 H832 108.3 no
C83 C84 H841 110.4 no
C83 C84 H842 109.4 no
H841 C84 H842 109.5 no
C83 C84 H843 109.2 no
H841 C84 H843 109.3 no
H842 C84 H843 109.0 no
C87 C86 O85 119.3(8) yes
C87 C86 H861 104.7 no
O85 C86 H861 105.9 no
C87 C86 H862 109.3 no
O85 C86 H862 109.6 no
H861 C86 H862 107.2 no
C86 C87 H871 110.8 no
C86 C87 H872 110.4 no
H871 C87 H872 111.2 no
C86 C87 H873 106.4 no
H871 C87 H873 109.2 no
H872 C87 H873 108.7 no
C89 C88 O88 115.0(11) yes
C89 C88 H883 107.5 no
O88 C88 H883 108.6 no
C89 C88 H884 108.5 no
O88 C88 H884 108.8 no
H883 C88 H884 108.2 no
C90 C88 O88 118.7(11) yes
C90 C88 H881 107.7 no
O88 C88 H881 107.9 no
C90 C88 H882 106.6 no
O88 C88 H882 107.3 no
H881 C88 H882 108.2 no
C88 C89 H891 110.6 no
C88 C89 H892 109.5 no
H891 C89 H892 110.5 no
C88 C89 H893 108.3 no
H891 C89 H893 109.3 no
H892 C89 H893 108.6 no
C88 C90 H901 109.6 no
C88 C90 H902 108.7 no
H901 C90 H902 108.5 no
C88 C90 H903 110.0 no
H901 C90 H903 110.0 no
H902 C90 H903 110.0 no
C27 N29 H291 111.0 no
C27 N29 H292 107.6 no
H291 N29 H292 108.2 no
C34 N36 H361 108.6 no
C34 N36 H362 109.4 no
H361 N36 H362 108.7 no
C40 N43 Mn3 94.2(3) yes
C40 N43 H431 134.3 no
Mn3 N43 H431 131.4 no
C47 N50 H501 108.6 no
C47 N50 H502 109.4 no
H501 N50 H502 107.6 no
C54 N57 H571 110.3 no
C54 N57 H572 108.6 no
H571 N57 H572 109.8 no
C61 N64 H641 110.5 no
C61 N64 H642 109.0 no
H641 N64 H642 109.5 no
C68 N71 Mn7 94.0(3) yes
C68 N71 H711 132.1 no
Mn7 N71 H711 133.9 no
C75 N78 H781 109.0 no
C75 N78 H782 110.1 no
H781 N78 H782 107.8 no
Mn1 O17 Mn8 93.40(15) yes
Mn1 O17 Mn9 100.88(17) yes
Mn8 O17 Mn9 105.72(18) yes
Mn2 O18 Mn1 94.32(15) yes
Mn2 O18 Mn9 105.69(19) yes
Mn1 O18 Mn9 102.49(18) yes
Mn7 O19 Mn9 98.90(17) yes
Mn7 O19 Mn10 98.86(17) yes
Mn9 O19 Mn10 95.85(17) yes
Mn3 O20 Mn9 98.51(17) yes
Mn3 O20 Mn10 98.65(17) yes
Mn9 O20 Mn10 95.73(17) yes
Mn6 O21 Mn5 94.05(16) yes
Mn6 O21 Mn10 105.69(18) yes
Mn5 O21 Mn10 101.92(18) yes
Mn5 O22 Mn4 93.52(16) yes
Mn5 O22 Mn10 100.68(18) yes
Mn4 O22 Mn10 105.42(18) yes
Mn8 O23 C25 128.1(4) yes
Mn8 O23 Mn1 106.78(19) yes
C25 O23 Mn1 124.8(4) yes
C26 O24 Mn1 126.1(4) yes
C32 O30 Mn1 127.2(4) yes
Mn2 O31 C33 130.2(4) yes
Mn2 O31 Mn1 106.19(19) yes
C33 O31 Mn1 123.4(4) yes
Mn2 O37 Mn9 97.24(16) yes
Mn2 O37 C39 122.0(3) yes
Mn9 O37 C39 124.1(3) yes
Mn2 O37 Mn3 97.20(17) yes
Mn9 O37 Mn3 96.17(16) yes
C39 O37 Mn3 114.3(3) yes
Mn4 O38 Mn10 97.09(15) yes
Mn4 O38 C41 121.4(3) yes
Mn10 O38 C41 124.3(3) yes
Mn4 O38 Mn3 97.38(16) yes
Mn10 O38 Mn3 96.42(17) yes
C41 O38 Mn3 114.5(3) yes
Mn2 O44 C46 128.9(4) yes
Mn2 O44 Mn3 103.41(19) yes
C46 O44 Mn3 127.6(4) yes
Mn4 O45 C48 128.3(4) yes
Mn4 O45 Mn3 103.86(18) yes
C48 O45 Mn3 127.8(4) yes
Mn4 O51 C53 129.3(4) yes
Mn4 O51 Mn5 106.79(19) yes
C53 O51 Mn5 123.2(4) yes
C55 O52 Mn5 125.4(4) yes
C60 O58 Mn5 126.9(4) yes
Mn6 O59 C62 129.5(4) yes
Mn6 O59 Mn5 106.04(18) yes
C62 O59 Mn5 124.1(4) yes
Mn6 O65 Mn10 96.86(15) yes
Mn6 O65 C67 122.5(3) yes
Mn10 O65 C67 123.1(3) yes
Mn6 O65 Mn7 97.48(16) yes
Mn10 O65 Mn7 96.01(15) yes
C67 O65 Mn7 115.1(3) yes
Mn8 O66 Mn9 96.32(15) yes
Mn8 O66 C69 122.4(3) yes
Mn9 O66 C69 124.0(3) yes
Mn8 O66 Mn7 97.21(16) yes
Mn9 O66 Mn7 96.46(16) yes
C69 O66 Mn7 114.6(3) yes
Mn8 O72 C74 127.6(3) yes
Mn8 O72 Mn7 104.65(18) yes
C74 O72 Mn7 127.6(3) yes
Mn6 O73 C76 128.4(4) yes
Mn6 O73 Mn7 103.39(18) yes
C76 O73 Mn7 127.7(4) yes
Mn2 O79 C80 138.5(5) yes
Mn4 O82 C83 136.1(6) yes
Mn6 O85 C86 131.0(5) yes
Mn8 O88 C88 135.1(5) yes

loop_
_geom_bond_atom_site_label_1
_geom_bond_atom_site_label_2
_geom_bond_distance
_geom_bond_publ_flag
Mn1 Mn2 3.2251(13) yes
Mn1 Mn8 3.2320(12) yes
Mn1 Mn9 3.1807(12) yes
Mn1 O17 2.155(4) yes
Mn1 O18 2.106(4) yes
Mn1 O23 1.885(4) yes
Mn1 O24 2.026(4) yes
Mn1 O30 1.996(4) yes
Mn1 O31 1.881(4) yes
Mn2 Mn3 3.1540(13) yes
Mn2 Mn9 3.4015(12) yes
Mn2 I11 2.8139(11) yes
Mn2 O18 2.289(4) yes
Mn2 O31 2.148(4) yes
Mn2 O37 2.241(4) yes
Mn2 O44 2.137(4) yes
Mn2 O79 2.142(5) yes
Mn3 Mn4 3.1534(13) yes
Mn3 Mn9 3.1694(12) yes
Mn3 Mn10 3.1718(12) yes
Mn3 N43 2.288(6) yes
Mn3 O20 2.293(4) yes
Mn3 O37 1.956(4) yes
Mn3 O38 1.950(4) yes
Mn3 O44 1.876(4) yes
Mn3 O45 1.871(4) yes
Mn4 Mn5 3.2300(13) yes
Mn4 I12 2.8217(11) yes
Mn4 O22 2.285(4) yes
Mn4 O38 2.240(4) yes
Mn4 O45 2.129(4) yes
Mn4 O51 2.143(4) yes
Mn4 O82 2.145(5) yes
Mn5 Mn6 3.2329(13) yes
Mn5 Mn10 3.1783(12) yes
Mn5 O21 2.122(4) yes
Mn5 O22 2.147(4) yes
Mn5 O51 1.875(5) yes
Mn5 O52 2.023(4) yes
Mn5 O58 2.013(4) yes
Mn5 O59 1.879(4) yes
Mn6 Mn7 3.1562(12) yes
Mn6 Mn10 3.4018(12) yes
Mn6 I13 2.8164(10) yes
Mn6 O21 2.293(4) yes
Mn6 O59 2.162(4) yes
Mn6 O65 2.241(4) yes
Mn6 O73 2.143(4) yes
Mn6 O85 2.136(5) yes
Mn7 Mn8 3.1652(12) yes
Mn7 Mn9 3.1758(12) yes
Mn7 Mn10 3.1711(12) yes
Mn7 N71 2.296(5) yes
Mn7 O19 2.289(4) yes
Mn7 O65 1.949(4) yes
Mn7 O66 1.951(4) yes
Mn7 O72 1.868(4) yes
Mn7 O73 1.874(4) yes
Mn8 I14 2.8042(10) yes
Mn8 O17 2.284(4) yes
Mn8 O23 2.137(4) yes
Mn8 O66 2.260(4) yes
Mn8 O72 2.126(4) yes
Mn8 O88 2.136(5) yes
Mn9 Mn10 2.7803(11) yes
Mn9 O17 1.967(4) yes
Mn9 O18 1.972(4) yes
Mn9 O19 1.876(4) yes
Mn9 O20 1.875(4) yes
Mn9 O37 2.292(4) yes
Mn9 O66 2.296(4) yes
Mn10 O19 1.870(4) yes
Mn10 O20 1.874(4) yes
Mn10 O21 1.968(4) yes
Mn10 O22 1.979(4) yes
Mn10 O38 2.292(4) yes
Mn10 O65 2.305(4) yes
C25 C27 1.530(8) yes
C25 O23 1.412(7) yes
C25 H251 1.005 no
C25 H252 1.002 no
C26 C27 1.526(10) yes
C26 O24 1.407(8) yes
C26 H261 1.005 no
C26 H262 1.003 no
C27 C28 1.517(9) yes
C27 N29 1.499(8) yes
C28 H281 0.998 no
C28 H282 1.004 no
C28 H283 1.007 no
C32 C34 1.539(9) yes
C32 O30 1.395(8) yes
C32 H321 1.003 no
C32 H322 1.005 no
C33 C34 1.530(8) yes
C33 O31 1.403(7) yes
C33 H331 1.003 no
C33 H332 1.002 no
C34 C35 1.515(8) yes
C34 N36 1.496(8) yes
C35 H351 1.006 no
C35 H352 1.001 no
C35 H353 1.004 no
C39 C40 1.545(8) yes
C39 O37 1.435(7) yes
C39 H391 0.999 no
C39 H392 1.002 no
C40 C41 1.522(9) yes
C40 C42 1.522(9) yes
C40 N43 1.489(8) yes
C41 O38 1.437(7) yes
C41 H411 1.001 no
C41 H412 1.005 no
C42 H421 1.003 no
C42 H422 0.998 no
C42 H423 1.004 no
C46 C47 1.508(9) yes
C46 O44 1.416(7) yes
C46 H461 1.002 no
C46 H462 1.001 no
C47 C48 1.544(9) yes
C47 C49 1.527(9) yes
C47 N50 1.524(8) yes
C48 O45 1.412(7) yes
C48 H481 1.000 no
C48 H482 1.006 no
C49 H491 1.003 no
C49 H492 1.005 no
C49 H493 1.001 no
C53 C54 1.520(9) yes
C53 O51 1.408(7) yes
C53 H531 1.002 no
C53 H532 1.005 no
C54 C55 1.520(10) yes
C54 C56 1.523(9) yes
C54 N57 1.511(8) yes
C55 O52 1.421(8) yes
C55 H551 1.004 no
C55 H552 1.002 no
C56 H561 1.002 no
C56 H562 1.005 no
C56 H563 1.000 no
C60 C61 1.534(11) yes
C60 O58 1.396(8) yes
C60 H601 1.004 no
C60 H602 1.004 no
C61 C62 1.534(9) yes
C61 C63 1.539(10) yes
C61 N64 1.503(9) yes
C62 O59 1.402(7) yes
C62 H621 1.004 no
C62 H622 1.001 no
C63 H631 1.003 no
C63 H632 1.006 no
C63 H633 1.002 no
C67 C68 1.527(8) yes
C67 O65 1.428(7) yes
C67 H671 1.001 no
C67 H672 1.003 no
C68 C69 1.542(8) yes
C68 C70 1.525(9) yes
C68 N71 1.469(8) yes
C69 O66 1.420(7) yes
C69 H691 1.000 no
C69 H692 1.003 no
C70 H701 1.004 no
C70 H702 1.002 no
C70 H703 0.999 no
C74 C75 1.520(8) yes
C74 O72 1.432(7) yes
C74 H741 1.000 no
C74 H742 1.006 no
C75 C76 1.536(8) yes
C75 C77 1.526(8) yes
C75 N78 1.513(8) yes
C76 O73 1.402(7) yes
C76 H761 0.999 no
C76 H762 1.005 no
C77 H771 1.005 no
C77 H772 0.994 no
C77 H773 1.006 no
C80 C81 1.479(8) yes
C80 O79 1.401(10) yes
C80 H801 0.995 no
C80 H802 1.010 no
C81 H811 0.993 no
C81 H812 0.996 no
C81 H813 1.014 no
C83 C84 1.472(8) yes
C83 O82 1.407(10) yes
C83 H831 1.008 no
C83 H832 1.006 no
C84 H841 0.998 no
C84 H842 1.001 no
C84 H843 1.004 no
C86 C87 1.473(5) yes
C86 O85 1.378(9) yes
C86 H861 1.045 no
C86 H862 0.983 no
C87 H871 0.986 no
C87 H872 0.992 no
C87 H873 1.018 no
C88 C89 1.468(9) yes
C88 O88 1.412(9) yes
C88 H883 0.971 no
C88 H884 0.964 no
C88 C90 1.473(9) yes
C88 O88 1.412(9) yes
C88 H881 0.964 no
C88 H882 0.971 no
C89 H891 0.950 no
C89 H892 0.958 no
C89 H893 0.972 no
C90 H901 0.966 no
C90 H902 0.965 no
C90 H903 0.948 no
N29 H291 0.858 no
N29 H292 0.895 no
N36 H361 0.886 no
N36 H362 0.862 no
N43 H431 0.856 no
N50 H501 0.879 no
N50 H502 0.882 no
N57 H571 0.847 no
N57 H572 0.889 no
N64 H641 0.862 no
N64 H642 0.878 no
N71 H711 0.884 no
N78 H781 0.887 no
N78 H782 0.871 no
